data_1543160
loop_
_publ_author_name
'Luo, Lei'
'Zheng, Huayu'
'Liu, Jingjing'
'Wang, Hui'
'Wang, Yaoyu'
'Luan, Xinjun'

_publ_section_title
;
 Highly Chemo- and Regioselective Construction of Spirocarbocycles by a
 Pd(0)-Catalyzed Dearomatization of Phenol-Based Biaryls with 1,3-Dienes.
;
_journal_issue 9
_journal_name_full 'Organic letters'
_journal_page_first 2082
_journal_page_last 2085
_journal_paper_doi 10.1021/acs.orglett.6b00710
_journal_volume 18
_journal_year 2016
_chemical_formula_sum 'C26 H20 O'
_chemical_formula_weight 348.42
_chemical_name_systematic
; 
 ? 
;
_space_group_IT_number 2
_symmetry_cell_setting triclinic
_symmetry_space_group_name_Hall '-P 1'
_symmetry_space_group_name_H-M 'P -1'
_atom_sites_solution_hydrogens geom
_atom_sites_solution_primary direct
_atom_sites_solution_secondary difmap
_audit_creation_method SHELXL-97
_cell_angle_alpha 90.156(12)
_cell_angle_beta 93.240(12)
_cell_angle_gamma 91.754(12)
_cell_formula_units_Z 4
_cell_length_a 8.800(6)
_cell_length_b 10.295(7)
_cell_length_c 21.034(14)
_cell_measurement_reflns_used 1880
_cell_measurement_temperature 296(2)
_cell_measurement_theta_max 22.77
_cell_measurement_theta_min 2.22
_cell_volume 1902(2)
_computing_structure_refinement 'SHELXL-97 (Sheldrick, 1997)'
_computing_structure_solution 'SHELXS-97 (Sheldrick, 1990)'
_diffrn_ambient_temperature 296(2)
_diffrn_measured_fraction_theta_full 0.951
_diffrn_measured_fraction_theta_max 0.951
_diffrn_measurement_device_type 'Bruker SMART CCD area-detector'
_diffrn_radiation_monochromator graphite
_diffrn_radiation_source 'fine-focus sealed tube'
_diffrn_radiation_type MoK\a
_diffrn_radiation_wavelength 0.71073
_diffrn_reflns_av_R_equivalents 0.0548
_diffrn_reflns_av_sigmaI/netI 0.1234
_diffrn_reflns_limit_h_max 10
_diffrn_reflns_limit_h_min -10
_diffrn_reflns_limit_k_max 11
_diffrn_reflns_limit_k_min -12
_diffrn_reflns_limit_l_max 25
_diffrn_reflns_limit_l_min -10
_diffrn_reflns_number 9323
_diffrn_reflns_theta_full 25.51
_diffrn_reflns_theta_max 25.51
_diffrn_reflns_theta_min 1.94
_exptl_absorpt_coefficient_mu 0.072
_exptl_absorpt_correction_T_max 0.9928
_exptl_absorpt_correction_T_min 0.9899
_exptl_absorpt_correction_type multi-scan
_exptl_absorpt_process_details sadabs
_exptl_crystal_colour colorless
_exptl_crystal_density_diffrn 1.217
_exptl_crystal_density_method 'not measured'
_exptl_crystal_description block
_exptl_crystal_F_000 736
_exptl_crystal_size_max 0.14
_exptl_crystal_size_mid 0.13
_exptl_crystal_size_min 0.10
_refine_diff_density_max 0.373
_refine_diff_density_min -0.422
_refine_diff_density_rms 0.088
_refine_ls_extinction_method none
_refine_ls_goodness_of_fit_ref 0.988
_refine_ls_hydrogen_treatment constr
_refine_ls_matrix_type full
_refine_ls_number_parameters 487
_refine_ls_number_reflns 6752
_refine_ls_number_restraints 12
_refine_ls_restrained_S_all 0.994
_refine_ls_R_factor_all 0.1769
_refine_ls_R_factor_gt 0.1107
_refine_ls_shift/su_max 0.001
_refine_ls_shift/su_mean 0.000
_refine_ls_structure_factor_coef Fsqd
_refine_ls_weighting_details 'calc w=1/[\s^2^(Fo^2^)+(0.2000P)^2^+0.0000P] where P=(Fo^2^+2Fc^2^)/3'
_refine_ls_weighting_scheme calc
_refine_ls_wR_factor_gt 0.2980
_refine_ls_wR_factor_ref 0.3445
_reflns_number_gt 3218
_reflns_number_total 6752
_reflns_threshold_expression >2sigma(I)
_cod_data_source_file ol6b00710_si_002.cif
_cod_data_source_block 1
_cod_depositor_comments
;
The following automatic conversions were performed:

'_symmetry_cell_setting' value 'Triclinic' changed to 'triclinic'
according to
/usr/data/users/saulius/crontab/automatic-downloads/rss-feeds/ACS/lib/dictionaries/cif_core.dic
dictionary named 'cif_core.dic' version 2.4.2 from 2011-04-26.

Automatic conversion script
Id: cif_fix_values 4268 2015-11-12 08:31:59Z antanas 

 Adding full bibliography for 1543160.cif.

2019-02-17
Z value and formula fixed to values more according to usual
chemical conventions.                 miguel
;
_cod_original_formula_sum 'C52 H40 O2'
_cod_original_formula_weight 696.84
_cod_original_formula_units_Z 2
_cod_original_sg_symbol_H-M P-1
_cod_database_code 1543160

loop_
_symmetry_equiv_pos_as_xyz
'x, y, z'
'-x, -y, -z'

loop_
_atom_site_label
_atom_site_type_symbol
_atom_site_fract_x
_atom_site_fract_y
_atom_site_fract_z
_atom_site_U_iso_or_equiv
_atom_site_adp_type
_atom_site_occupancy
_atom_site_symmetry_multiplicity
_atom_site_calc_flag
_atom_site_refinement_flags
C7 C 0.7792(5) 0.7020(5) 0.2122(2) 0.0502(12) Uani 1 1 d .
C33 C 0.2286(5) 0.1856(5) 0.2884(2) 0.0513(12) Uani 1 1 d .
C3 C 0.7582(5) 0.8888(5) 0.2793(2) 0.0562(13) Uani 1 1 d .
H3 H 0.7486 0.9247 0.3195 0.067 Uiso 1 1 calc R
C2 C 0.7602(5) 0.7575(5) 0.2709(2) 0.0488(12) Uani 1 1 d .
C1 C 0.7504(5) 0.6519(4) 0.3214(2) 0.0489(12) Uani 1 1 d .
C29 C 0.2571(5) 0.3756(5) 0.2233(2) 0.0534(12) Uani 1 1 d .
H29 H 0.2716 0.4127 0.1838 0.064 Uiso 1 1 calc R
C12 C 0.6947(5) 0.2142(5) 0.3788(2) 0.0560(13) Uani 1 1 d D
C31 C 0.2174(5) 0.3978(6) 0.3340(2) 0.0596(14) Uani 1 1 d .
H31 H 0.2074 0.4507 0.3694 0.072 Uiso 1 1 calc R
C28 C 0.2544(5) 0.2441(5) 0.23017(19) 0.0485(11) Uani 1 1 d .
C26 C 0.9028(6) 0.6378(5) 0.3544(2) 0.0578(13) Uani 1 1 d .
H26 H 0.9862 0.6380 0.3292 0.069 Uiso 1 1 calc R
C27 C 0.2679(5) 0.1402(5) 0.17885(19) 0.0513(12) Uani 1 1 d .
C6 C 0.7899(5) 0.7830(6) 0.1600(2) 0.0588(14) Uani 1 1 d .
H6 H 0.8013 0.7478 0.1199 0.071 Uiso 1 1 calc R
C32 C 0.2112(5) 0.2679(6) 0.3405(2) 0.0570(13) Uani 1 1 d .
H32 H 0.1951 0.2320 0.3802 0.068 Uiso 1 1 calc R
C18 C 0.6273(5) 0.6725(4) 0.3677(2) 0.0483(11) Uani 1 1 d .
C23 C 0.6541(6) 0.6533(4) 0.4326(2) 0.0566(13) Uani 1 1 d .
C5 C 0.7838(6) 0.9142(6) 0.1675(2) 0.0616(14) Uani 1 1 d .
H5 H 0.7884 0.9682 0.1323 0.074 Uiso 1 1 calc R
C38 C 0.3044(6) -0.3035(5) 0.1241(2) 0.0614(14) Uani 1 1 d D
C37 C 0.3481(6) -0.1856(5) 0.1619(2) 0.0620(13) Uani 1 1 d .
H37 H 0.4517 -0.1647 0.1668 0.074 Uiso 1 1 calc R
C44 C 0.3940(6) 0.1680(5) 0.1351(2) 0.0528(12) Uani 1 1 d .
C52 C 0.1161(6) 0.1198(5) 0.1440(2) 0.0627(14) Uani 1 1 d .
H52 H 0.0306 0.1170 0.1680 0.075 Uiso 1 1 calc R
C19 C 0.4853(6) 0.7089(5) 0.3454(2) 0.0618(14) Uani 1 1 d .
H19 H 0.4671 0.7267 0.3024 0.074 Uiso 1 1 calc R
C22 C 0.5364(7) 0.6639(5) 0.4733(2) 0.0673(15) Uani 1 1 d .
H22 H 0.5537 0.6481 0.5166 0.081 Uiso 1 1 calc R
C35 C 0.3021(6) 0.0158(5) 0.2208(2) 0.0554(13) Uani 1 1 d .
H35 H 0.4123 0.0151 0.2306 0.066 Uiso 1 1 calc R
C8 C 0.7834(6) 0.5582(5) 0.2160(2) 0.0634(14) Uani 1 1 d .
H8A H 0.8873 0.5291 0.2166 0.076 Uiso 1 1 calc R
H8B H 0.7252 0.5178 0.1803 0.076 Uiso 1 1 calc R
C45 C 0.5345(6) 0.2121(5) 0.1584(3) 0.0623(14) Uani 1 1 d .
H45 H 0.5504 0.2277 0.2019 0.075 Uiso 1 1 calc R
C49 C 0.3704(7) 0.1472(5) 0.0690(2) 0.0623(15) Uani 1 1 d .
C11 C 0.6565(6) 0.3268(5) 0.3395(2) 0.0604(13) Uani 1 1 d .
H11 H 0.5538 0.3450 0.3339 0.072 Uiso 1 1 calc R
C9 C 0.7107(6) 0.5269(5) 0.2790(2) 0.0575(13) Uani 1 1 d .
H9 H 0.6001 0.5235 0.2703 0.069 Uiso 1 1 calc R
C21 C 0.3971(7) 0.6971(5) 0.4504(3) 0.0725(16) Uani 1 1 d .
H21 H 0.3188 0.7052 0.4779 0.087 Uiso 1 1 calc R
C25 C 0.9301(6) 0.6250(5) 0.4167(2) 0.0647(14) Uani 1 1 d .
H25 H 1.0295 0.6153 0.4330 0.078 Uiso 1 1 calc R
C30 C 0.2382(6) 0.4533(5) 0.2756(2) 0.0618(14) Uani 1 1 d .
H30 H 0.2395 0.5432 0.2714 0.074 Uiso 1 1 calc R
C50 C 0.2201(8) 0.1123(6) 0.0409(3) 0.0761(16) Uani 1 1 d .
C24 C 0.8065(7) 0.6260(5) 0.4595(2) 0.0681(15) Uani 1 1 d .
O1 O 0.8329(6) 0.6093(5) 0.51656(17) 0.1149(18) Uani 1 1 d .
C10 C 0.7516(6) 0.4045(5) 0.3114(2) 0.0571(13) Uani 1 1 d .
H10 H 0.8528 0.3809 0.3117 0.069 Uiso 1 1 calc R
C34 C 0.2252(6) 0.0426(5) 0.2839(2) 0.0616(14) Uani 1 1 d .
H34A H 0.1214 0.0077 0.2822 0.074 Uiso 1 1 calc R
H34B H 0.2817 0.0049 0.3198 0.074 Uiso 1 1 calc R
C4 C 0.7707(6) 0.9668(5) 0.2269(2) 0.0660(15) Uani 1 1 d .
H4 H 0.7704 1.0566 0.2317 0.079 Uiso 1 1 calc R
O2 O 0.1996(7) 0.0927(6) -0.01629(18) 0.1272(19) Uani 1 1 d .
C48 C 0.4927(8) 0.1679(6) 0.0306(3) 0.0774(18) Uani 1 1 d .
H48 H 0.4787 0.1522 -0.0130 0.093 Uiso 1 1 calc R
C43 C 0.4140(6) -0.3819(5) 0.1038(3) 0.0701(16) Uani 1 1 d D
H43 H 0.5157 -0.3605 0.1145 0.084 Uiso 1 1 calc R
C51 C 0.0943(7) 0.1057(6) 0.0826(2) 0.0724(16) Uani 1 1 d .
H51 H -0.0041 0.0911 0.0651 0.087 Uiso 1 1 calc R
C36 C 0.2569(6) -0.1074(5) 0.1891(2) 0.0590(13) Uani 1 1 d .
H36 H 0.1542 -0.1322 0.1883 0.071 Uiso 1 1 calc R
C13 C 0.5852(6) 0.1236(5) 0.3943(2) 0.0636(14) Uani 1 1 d D
H13 H 0.4857 0.1331 0.3781 0.076 Uiso 1 1 calc R
C46 C 0.6532(6) 0.2342(5) 0.1194(3) 0.0732(16) Uani 1 1 d .
H46 H 0.7476 0.2650 0.1362 0.088 Uiso 1 1 calc R
C42 C 0.3791(7) -0.4909(5) 0.0682(2) 0.0739(17) Uani 1 1 d D
H42 H 0.4561 -0.5441 0.0561 0.089 Uiso 1 1 calc R
C20 C 0.3703(6) 0.7191(5) 0.3862(3) 0.0715(16) Uani 1 1 d .
H20 H 0.2736 0.7410 0.3705 0.086 Uiso 1 1 calc R
C47 C 0.6293(8) 0.2097(6) 0.0545(3) 0.0792(19) Uani 1 1 d .
H47 H 0.7088 0.2224 0.0277 0.095 Uiso 1 1 calc R
C14 C 0.6173(7) 0.0201(5) 0.4327(3) 0.0768(17) Uani 1 1 d D
H14 H 0.5406 -0.0398 0.4420 0.092 Uiso 1 1 calc R
C41 C 0.2317(8) -0.5214(6) 0.0506(3) 0.0850(19) Uani 1 1 d D
H41 H 0.2075 -0.5928 0.0244 0.102 Uiso 1 1 calc R
C15 C 0.7611(8) 0.0051(6) 0.4570(3) 0.091(2) Uani 1 1 d D
H15 H 0.7852 -0.0666 0.4820 0.110 Uiso 1 1 calc R
C17 C 0.8371(6) 0.1984(6) 0.4052(3) 0.094(2) Uani 1 1 d D
H17 H 0.9145 0.2581 0.3964 0.113 Uiso 1 1 calc R
C40 C 0.1191(8) -0.4469(7) 0.0715(3) 0.107(2) Uani 1 1 d D
H40 H 0.0176 -0.4700 0.0614 0.129 Uiso 1 1 calc R
C16 C 0.8685(8) 0.0956(7) 0.4445(4) 0.120(3) Uani 1 1 d D
H16 H 0.9664 0.0883 0.4630 0.144 Uiso 1 1 calc R
C39 C 0.1553(7) -0.3381(7) 0.1074(3) 0.098(2) Uani 1 1 d D
H39 H 0.0778 -0.2868 0.1207 0.117 Uiso 1 1 calc R

loop_
_atom_site_aniso_label
_atom_site_aniso_U_11
_atom_site_aniso_U_22
_atom_site_aniso_U_33
_atom_site_aniso_U_23
_atom_site_aniso_U_13
_atom_site_aniso_U_12
C7 0.041(3) 0.074(3) 0.037(2) 0.011(2) 0.0052(19) 0.008(2)
C33 0.050(3) 0.076(4) 0.028(2) 0.006(2) 0.0032(19) 0.000(2)
C3 0.062(3) 0.067(3) 0.040(3) 0.012(2) 0.011(2) 0.005(2)
C2 0.044(3) 0.070(3) 0.033(2) 0.015(2) 0.0049(19) 0.006(2)
C1 0.054(3) 0.062(3) 0.031(2) 0.012(2) 0.005(2) 0.009(2)
C29 0.064(3) 0.066(3) 0.031(2) 0.003(2) 0.005(2) 0.007(2)
C12 0.054(3) 0.066(3) 0.048(3) 0.013(2) 0.007(2) 0.005(2)
C31 0.052(3) 0.091(4) 0.036(3) -0.012(2) 0.002(2) 0.012(3)
C28 0.050(3) 0.070(3) 0.026(2) 0.003(2) 0.0036(18) 0.000(2)
C26 0.058(3) 0.075(3) 0.041(3) 0.011(2) 0.005(2) 0.011(2)
C27 0.066(3) 0.062(3) 0.027(2) 0.008(2) 0.005(2) 0.002(2)
C6 0.059(3) 0.091(4) 0.028(2) 0.016(2) 0.008(2) 0.009(3)
C32 0.056(3) 0.087(4) 0.028(2) 0.003(2) 0.006(2) 0.009(3)
C18 0.056(3) 0.052(3) 0.037(2) 0.010(2) 0.011(2) 0.000(2)
C23 0.080(4) 0.053(3) 0.039(3) 0.005(2) 0.020(2) 0.004(2)
C5 0.064(3) 0.086(4) 0.035(3) 0.024(2) 0.007(2) -0.001(3)
C38 0.067(4) 0.070(4) 0.048(3) 0.002(2) 0.005(2) 0.008(3)
C37 0.060(3) 0.071(4) 0.055(3) 0.005(3) 0.004(2) 0.003(3)
C44 0.060(3) 0.061(3) 0.038(3) 0.007(2) 0.008(2) 0.006(2)
C52 0.069(4) 0.075(4) 0.044(3) 0.005(2) 0.004(2) -0.003(3)
C19 0.064(3) 0.074(4) 0.048(3) 0.003(2) 0.014(2) -0.003(3)
C22 0.095(5) 0.067(4) 0.043(3) 0.009(2) 0.026(3) 0.000(3)
C35 0.064(3) 0.064(3) 0.038(3) 0.010(2) 0.002(2) 0.000(2)
C8 0.078(4) 0.076(4) 0.039(3) 0.005(2) 0.016(2) 0.011(3)
C45 0.064(4) 0.073(3) 0.051(3) 0.006(2) 0.013(3) 0.007(3)
C49 0.098(4) 0.056(3) 0.036(3) 0.008(2) 0.022(3) 0.008(3)
C11 0.062(3) 0.073(4) 0.047(3) 0.008(2) 0.005(2) 0.006(3)
C9 0.071(3) 0.059(3) 0.044(3) 0.011(2) 0.010(2) 0.014(2)
C21 0.078(4) 0.076(4) 0.066(4) -0.003(3) 0.035(3) -0.010(3)
C25 0.067(3) 0.089(4) 0.038(3) 0.011(2) -0.006(2) 0.014(3)
C30 0.066(3) 0.073(3) 0.048(3) -0.004(2) 0.009(2) 0.009(3)
C50 0.103(5) 0.083(4) 0.042(3) 0.000(3) 0.006(3) -0.010(3)
C24 0.096(4) 0.073(4) 0.036(3) 0.008(2) 0.007(3) 0.013(3)
O1 0.133(4) 0.188(5) 0.026(2) 0.023(2) 0.004(2) 0.046(3)
C10 0.067(3) 0.060(3) 0.045(3) 0.008(2) 0.008(2) 0.007(2)
C34 0.074(3) 0.078(4) 0.033(2) 0.012(2) 0.005(2) -0.005(3)
C4 0.075(4) 0.069(3) 0.055(3) 0.021(3) 0.011(3) 0.001(3)
O2 0.153(5) 0.198(5) 0.027(2) -0.015(3) 0.005(2) -0.035(4)
C48 0.104(5) 0.078(4) 0.054(3) 0.007(3) 0.035(3) 0.009(4)
C43 0.072(4) 0.068(4) 0.072(4) 0.016(3) 0.022(3) 0.013(3)
C51 0.084(4) 0.092(4) 0.040(3) 0.001(3) -0.003(3) -0.004(3)
C36 0.062(3) 0.060(3) 0.055(3) 0.006(2) 0.005(2) -0.002(2)
C13 0.063(3) 0.073(4) 0.055(3) 0.001(3) 0.006(3) 0.002(3)
C46 0.060(3) 0.082(4) 0.079(4) 0.015(3) 0.019(3) 0.007(3)
C42 0.102(5) 0.072(4) 0.050(3) 0.011(3) 0.015(3) 0.025(3)
C20 0.063(3) 0.075(4) 0.079(4) -0.003(3) 0.023(3) -0.001(3)
C47 0.097(5) 0.072(4) 0.074(4) 0.018(3) 0.047(4) 0.019(3)
C14 0.101(5) 0.065(4) 0.066(4) 0.007(3) 0.028(3) -0.012(3)
C41 0.125(6) 0.075(4) 0.054(3) -0.016(3) -0.013(3) 0.014(4)
C15 0.114(6) 0.087(5) 0.074(4) 0.032(3) 0.001(4) 0.005(4)
C17 0.068(4) 0.107(5) 0.107(5) 0.057(4) 0.002(4) -0.009(3)
C40 0.079(5) 0.136(6) 0.105(6) -0.039(5) -0.020(4) 0.020(4)
C16 0.084(5) 0.128(7) 0.147(7) 0.082(6) -0.014(5) -0.002(4)
C39 0.069(4) 0.109(5) 0.116(6) -0.047(4) -0.003(4) 0.022(4)

loop_
_atom_type_symbol
_atom_type_description
_atom_type_scat_dispersion_real
_atom_type_scat_dispersion_imag
_atom_type_scat_source
C C 0.0033 0.0016 'International Tables Vol C Tables 4.2.6.8 and 6.1.1.4'
H H 0.0000 0.0000 'International Tables Vol C Tables 4.2.6.8 and 6.1.1.4'
O O 0.0106 0.0060 'International Tables Vol C Tables 4.2.6.8 and 6.1.1.4'

loop_
_geom_angle_atom_site_label_1
_geom_angle_atom_site_label_2
_geom_angle_atom_site_label_3
_geom_angle
C2 C7 C6 118.4(5)
C2 C7 C8 111.8(4)
C6 C7 C8 129.8(4)
C28 C33 C32 117.3(5)
C28 C33 C34 112.1(4)
C32 C33 C34 130.6(4)
C2 C3 C4 118.3(5)
C2 C3 H3 120.9
C4 C3 H3 120.9
C3 C2 C7 122.0(4)
C3 C2 C1 128.0(4)
C7 C2 C1 109.9(4)
C26 C1 C18 112.2(4)
C26 C1 C2 109.3(4)
C18 C1 C2 113.8(3)
C26 C1 C9 109.0(4)
C18 C1 C9 110.3(4)
C2 C1 C9 101.7(3)
C28 C29 C30 119.3(4)
C28 C29 H29 120.3
C30 C29 H29 120.3
C17 C12 C13 116.6(5)
C17 C12 C11 121.9(4)
C13 C12 C11 121.4(5)
C32 C31 C30 120.7(5)
C32 C31 H31 119.7
C30 C31 H31 119.7
C29 C28 C33 121.7(4)
C29 C28 C27 128.2(4)
C33 C28 C27 110.0(4)
C25 C26 C1 125.8(4)
C25 C26 H26 117.1
C1 C26 H26 117.1
C52 C27 C44 112.8(4)
C52 C27 C28 108.8(4)
C44 C27 C28 113.8(4)
C52 C27 C35 108.6(4)
C44 C27 C35 110.8(4)
C28 C27 C35 101.4(3)
C5 C6 C7 120.0(5)
C5 C6 H6 120.0
C7 C6 H6 120.0
C31 C32 C33 121.0(4)
C31 C32 H32 119.5
C33 C32 H32 119.5
C19 C18 C23 118.8(4)
C19 C18 C1 119.8(4)
C23 C18 C1 121.3(4)
C22 C23 C18 120.0(5)
C22 C23 C24 118.9(5)
C18 C23 C24 121.0(4)
C6 C5 C4 120.2(4)
C6 C5 H5 119.9
C4 C5 H5 119.9
C43 C38 C39 117.4(5)
C43 C38 C37 120.0(5)
C39 C38 C37 122.6(4)
C36 C37 C38 127.0(5)
C36 C37 H37 116.5
C38 C37 H37 116.5
C45 C44 C49 118.4(4)
C45 C44 C27 121.0(4)
C49 C44 C27 120.5(5)
C51 C52 C27 125.1(5)
C51 C52 H52 117.4
C27 C52 H52 117.4
C20 C19 C18 120.4(5)
C20 C19 H19 119.8
C18 C19 H19 119.8
C21 C22 C23 120.2(5)
C21 C22 H22 119.9
C23 C22 H22 119.9
C36 C35 C34 115.5(4)
C36 C35 C27 114.0(4)
C34 C35 C27 104.1(4)
C36 C35 H35 107.6
C34 C35 H35 107.6
C27 C35 H35 107.6
C7 C8 C9 103.6(4)
C7 C8 H8A 111.0
C9 C8 H8A 111.0
C7 C8 H8B 111.0
C9 C8 H8B 111.0
H8A C8 H8B 109.0
C44 C45 C46 122.1(5)
C44 C45 H45 119.0
C46 C45 H45 119.0
C48 C49 C44 118.6(6)
C48 C49 C50 120.5(5)
C44 C49 C50 120.8(4)
C10 C11 C12 126.8(5)
C10 C11 H11 116.6
C12 C11 H11 116.6
C10 C9 C8 117.8(4)
C10 C9 C1 113.2(4)
C8 C9 C1 103.6(4)
C10 C9 H9 107.2
C8 C9 H9 107.2
C1 C9 H9 107.2
C22 C21 C20 120.1(5)
C22 C21 H21 119.9
C20 C21 H21 119.9
C26 C25 C24 120.6(5)
C26 C25 H25 119.7
C24 C25 H25 119.7
C31 C30 C29 120.0(5)
C31 C30 H30 120.0
C29 C30 H30 120.0
O2 C50 C51 121.1(6)
O2 C50 C49 121.0(5)
C51 C50 C49 117.9(5)
O1 C24 C25 119.8(6)
O1 C24 C23 122.1(5)
C25 C24 C23 117.9(4)
C11 C10 C9 125.1(5)
C11 C10 H10 117.5
C9 C10 H10 117.5
C33 C34 C35 103.6(4)
C33 C34 H34A 111.0
C35 C34 H34A 111.0
C33 C34 H34B 111.0
C35 C34 H34B 111.0
H34A C34 H34B 109.0
C3 C4 C5 121.0(5)
C3 C4 H4 119.5
C5 C4 H4 119.5
C47 C48 C49 121.8(6)
C47 C48 H48 119.1
C49 C48 H48 119.1
C38 C43 C42 122.0(6)
C38 C43 H43 119.0
C42 C43 H43 119.0
C52 C51 C50 121.5(6)
C52 C51 H51 119.3
C50 C51 H51 119.3
C37 C36 C35 125.7(5)
C37 C36 H36 117.1
C35 C36 H36 117.1
C14 C13 C12 122.4(5)
C14 C13 H13 118.8
C12 C13 H13 118.8
C45 C46 C47 118.7(6)
C45 C46 H46 120.6
C47 C46 H46 120.6
C41 C42 C43 119.7(5)
C41 C42 H42 120.2
C43 C42 H42 120.2
C19 C20 C21 120.4(6)
C19 C20 H20 119.8
C21 C20 H20 119.8
C48 C47 C46 120.3(5)
C48 C47 H47 119.8
C46 C47 H47 119.8
C15 C14 C13 119.7(5)
C15 C14 H14 120.1
C13 C14 H14 120.1
C42 C41 C40 119.7(6)
C42 C41 H41 120.1
C40 C41 H41 120.1
C16 C15 C14 118.8(6)
C16 C15 H15 120.6
C14 C15 H15 120.6
C12 C17 C16 120.9(6)
C12 C17 H17 119.6
C16 C17 H17 119.6
C41 C40 C39 120.0(6)
C41 C40 H40 120.0
C39 C40 H40 120.0
C15 C16 C17 121.5(6)
C15 C16 H16 119.3
C17 C16 H16 119.3
C40 C39 C38 121.0(5)
C40 C39 H39 119.5
C38 C39 H39 119.5

loop_
_geom_bond_atom_site_label_1
_geom_bond_atom_site_label_2
_geom_bond_distance
C7 C2 1.381(6)
C7 C6 1.386(6)
C7 C8 1.484(7)
C33 C28 1.393(6)
C33 C32 1.402(7)
C33 C34 1.475(7)
C3 C2 1.364(7)
C3 C4 1.372(6)
C3 H3 0.9300
C2 C1 1.525(6)
C1 C26 1.486(7)
C1 C18 1.517(6)
C1 C9 1.582(7)
C29 C28 1.361(6)
C29 C30 1.379(6)
C29 H29 0.9300
C12 C17 1.356(6)
C12 C13 1.373(6)
C12 C11 1.462(7)
C31 C32 1.345(7)
C31 C30 1.375(7)
C31 H31 0.9300
C28 C27 1.530(6)
C26 C25 1.325(6)
C26 H26 0.9300
C27 C52 1.496(7)
C27 C44 1.502(6)
C27 C35 1.585(6)
C6 C5 1.362(7)
C6 H6 0.9300
C32 H32 0.9300
C18 C19 1.373(7)
C18 C23 1.388(6)
C23 C22 1.387(6)
C23 C24 1.461(8)
C5 C4 1.372(7)
C5 H5 0.9300
C38 C43 1.363(6)
C38 C39 1.375(6)
C38 C37 1.478(7)
C37 C36 1.307(7)
C37 H37 0.9300
C44 C45 1.368(7)
C44 C49 1.409(7)
C52 C51 1.301(7)
C52 H52 0.9300
C19 C20 1.369(6)
C19 H19 0.9300
C22 C21 1.346(8)
C22 H22 0.9300
C35 C36 1.465(7)
C35 C34 1.550(6)
C35 H35 0.9800
C8 C9 1.536(6)
C8 H8A 0.9700
C8 H8B 0.9700
C45 C46 1.378(7)
C45 H45 0.9300
C49 C48 1.393(7)
C49 C50 1.452(9)
C11 C10 1.306(6)
C11 H11 0.9300
C9 C10 1.478(6)
C9 H9 0.9800
C21 C20 1.378(8)
C21 H21 0.9300
C25 C24 1.452(7)
C25 H25 0.9300
C30 H30 0.9300
C50 O2 1.222(7)
C50 C51 1.451(8)
C24 O1 1.223(6)
C10 H10 0.9300
C34 H34A 0.9700
C34 H34B 0.9700
C4 H4 0.9300
C48 C47 1.335(9)
C48 H48 0.9300
C43 C42 1.364(6)
C43 H43 0.9300
C51 H51 0.9300
C36 H36 0.9300
C13 C14 1.365(6)
C13 H13 0.9300
C46 C47 1.390(9)
C46 H46 0.9300
C42 C41 1.356(7)
C42 H42 0.9300
C20 H20 0.9300
C47 H47 0.9300
C14 C15 1.351(7)
C14 H14 0.9300
C41 C40 1.363(7)
C41 H41 0.9300
C15 C16 1.344(7)
C15 H15 0.9300
C17 C16 1.371(6)
C17 H17 0.9300
C40 C39 1.368(7)
C40 H40 0.9300
C16 H16 0.9300
C39 H39 0.9300
